data_8105199
loop_
_publ_author_name
'Klein, Wilhelm'

_publ_section_title
;
 Crystal structure of tetraaqua-tris(nitrato-\k2 O,O&#x2032;) erbium(III)
 monohydrate, Er(NO3)3&#x00B7;5H2O, H10ErN3O14
;
_journal_issue 2
_journal_name_full 'Zeitschrift f\"ur Kristallographie - New Crystal Structures'
_journal_page_first 265
_journal_page_last 266
_journal_paper_doi 10.1515/ncrs-2021-0484
_journal_volume 237
_journal_year 2022
_chemical_formula_moiety 'Er H8 N3 O13, H2 O'
_chemical_formula_sum 'Er H10 N3 O14'
_chemical_formula_weight 443.37
_chemical_name_common 'erbium nitrate pentahydrate'
_chemical_name_systematic 'Tetraaqua-trinitrato(V)-erbium(III) Monohydrate'
_space_group_crystal_system triclinic
_space_group_IT_number 2
_space_group_name_Hall '-P 1'
_space_group_name_H-M_alt 'P -1'
_atom_sites_solution_hydrogens difmap
_atom_sites_solution_primary direct
_atom_sites_solution_secondary difmap
_audit_creation_method SHELXL-2014/7
_cell_angle_alpha 63.742(4)
_cell_angle_beta 84.551(5)
_cell_angle_gamma 76.038(5)
_cell_formula_units_Z 2
_cell_length_a 6.5913(4)
_cell_length_b 9.5211(5)
_cell_length_c 10.4936(6)
_cell_measurement_reflns_used 57278
_cell_measurement_temperature 223(2)
_cell_measurement_theta_max 35.08
_cell_measurement_theta_min 3.19
_cell_volume 573.09(6)
_computing_cell_refinement 'STOE X-AREA 1.76'
_computing_data_collection 'STOE X-AREA 1.76'
_computing_data_reduction 'STOE X-AREA 1.76'
_computing_molecular_graphics 'DIAMOND 3.2k'
_computing_structure_refinement SHELXL-2014/7
_computing_structure_solution SHELXS-97
_diffrn_ambient_temperature 223(2)
_diffrn_detector_area_resol_mean 5.81
_diffrn_detector_type 'Dectris Pilatus 300K'
_diffrn_measured_fraction_theta_full 0.999
_diffrn_measured_fraction_theta_max 0.999
_diffrn_measurement_device_type 'STOE StadiVari'
_diffrn_measurement_method '\w scans'
_diffrn_radiation_collimation '0.6 mm diameter'
_diffrn_radiation_monochromator 'Graded multilayer mirror'
_diffrn_radiation_type MoK\a
_diffrn_radiation_wavelength 0.71073
_diffrn_reflns_av_R_equivalents 0.0252
_diffrn_reflns_av_unetI/netI 0.0201
_diffrn_reflns_Laue_measured_fraction_full 0.999
_diffrn_reflns_Laue_measured_fraction_max 0.999
_diffrn_reflns_limit_h_max 9
_diffrn_reflns_limit_h_min -9
_diffrn_reflns_limit_k_max 13
_diffrn_reflns_limit_k_min -13
_diffrn_reflns_limit_l_max 14
_diffrn_reflns_limit_l_min -14
_diffrn_reflns_number 21486
_diffrn_reflns_point_group_measured_fraction_full 0.999
_diffrn_reflns_point_group_measured_fraction_max 0.999
_diffrn_reflns_theta_full 25.242
_diffrn_reflns_theta_max 29.999
_diffrn_reflns_theta_min 3.185
_diffrn_source 'Genix 3D HF Mo'
_diffrn_source_current 1.000
_diffrn_source_power 0.050
_diffrn_source_voltage 50
_exptl_absorpt_coefficient_mu 7.406
_exptl_absorpt_correction_T_max 1.000
_exptl_absorpt_correction_T_min 0.574
_exptl_absorpt_correction_type empirical
_exptl_absorpt_process_details 'STOE X-AREA 1.76'
_exptl_crystal_colour pink
_exptl_crystal_density_diffrn 2.569
_exptl_crystal_description fragment
_exptl_crystal_F_000 422
_exptl_crystal_size_max 0.3
_exptl_crystal_size_mid 0.15
_exptl_crystal_size_min 0.1
_refine_diff_density_max 0.923
_refine_diff_density_min -1.010
_refine_diff_density_rms 0.100
_refine_ls_extinction_coef 0.0173(5)
_refine_ls_extinction_expression Fc^*^=kFc[1+0.001xFc^2^\l^3^/sin(2\q)]^-1/4^
_refine_ls_extinction_method SHELXL-2014/7
_refine_ls_goodness_of_fit_ref 0.971
_refine_ls_hydrogen_treatment refall
_refine_ls_matrix_type full
_refine_ls_number_parameters 204
_refine_ls_number_reflns 3337
_refine_ls_number_restraints 0
_refine_ls_restrained_S_all 0.971
_refine_ls_R_factor_all 0.0163
_refine_ls_R_factor_gt 0.0141
_refine_ls_shift/su_max 0.001
_refine_ls_shift/su_mean 0.000
_refine_ls_structure_factor_coef Fsqd
_refine_ls_weighting_details 'w=1/[\s^2^(Fo^2^)+(0.0200P)^2^] where P=(Fo^2^+2Fc^2^)/3'
_refine_ls_weighting_scheme calc
_refine_ls_wR_factor_gt 0.0315
_refine_ls_wR_factor_ref 0.0318
_reflns_number_gt 3078
_reflns_number_total 3337
_reflns_threshold_expression 'I > 2\s(I)'
_cod_data_source_file suppl_j_ncrs-2021-0484_suppl.cif
_cod_data_source_block ErNO-5_223K
_cod_database_code 8105199
_shelx_shelxl_version_number 2014/7
_shelx_space_group_comment
;
The symmetry employed for this shelxl refinement is uniquely defined
by the following loop, which should always be used as a source of
symmetry information in preference to the above space-group names.
They are only intended as comments.
;

loop_
_space_group_symop_operation_xyz
'x, y, z'
'-x, -y, -z'

loop_
_atom_site_label
_atom_site_type_symbol
_atom_site_fract_x
_atom_site_fract_y
_atom_site_fract_z
_atom_site_U_iso_or_equiv
_atom_site_adp_type
_atom_site_occupancy
_atom_site_site_symmetry_order
_atom_site_calc_flag
_atom_site_refinement_flags_posn
_atom_site_refinement_flags_adp
_atom_site_refinement_flags_occupancy
_atom_site_disorder_assembly
_atom_site_disorder_group
Er Er 0.24376(2) 0.34916(2) 0.29471(2) 0.01301(4) Uani 1 1 d . . . . .
N1 N 0.4680(3) 0.2812(2) 0.55523(19) 0.0173(3) Uani 1 1 d . . . . .
O1 O 0.2944(3) 0.3817(2) 0.50813(18) 0.0233(3) Uani 1 1 d . . . . .
O2 O 0.5523(3) 0.21277(19) 0.47857(17) 0.0219(3) Uani 1 1 d . . . . .
O3 O 0.5474(3) 0.2555(2) 0.6665(2) 0.0319(4) Uani 1 1 d . . . . .
N2 N 0.5196(3) 0.2135(2) 0.1248(2) 0.0223(4) Uani 1 1 d . . . . .
O4 O 0.5009(3) 0.1406(2) 0.25847(18) 0.0275(4) Uani 1 1 d . . . . .
O5 O 0.4057(3) 0.35638(19) 0.06676(17) 0.0237(3) Uani 1 1 d . . . . .
O6 O 0.6372(4) 0.1552(3) 0.0564(2) 0.0393(5) Uani 1 1 d . . . . .
N3 N 0.0243(3) 0.6851(2) 0.1465(2) 0.0207(4) Uani 1 1 d . . . . .
O7 O 0.0612(3) 0.58090(19) 0.09570(18) 0.0232(3) Uani 1 1 d . . . . .
O8 O 0.1048(3) 0.6376(2) 0.26695(18) 0.0229(3) Uani 1 1 d . . . . .
O9 O -0.0811(3) 0.8196(2) 0.0812(2) 0.0372(5) Uani 1 1 d . . . . .
O10 O -0.0912(3) 0.3861(2) 0.3939(2) 0.0219(3) Uani 1 1 d . . . . .
H1 H -0.147(6) 0.456(5) 0.421(4) 0.040(10) Uiso 1 1 d . . . . .
H2 H -0.178(6) 0.387(5) 0.352(4) 0.042(10) Uiso 1 1 d . . . . .
O11 O 0.1964(3) 0.1000(2) 0.46836(18) 0.0220(3) Uani 1 1 d . . . . .
H3 H 0.134(6) 0.087(4) 0.544(4) 0.040(10) Uiso 1 1 d . . . . .
H4 H 0.272(6) 0.014(4) 0.476(4) 0.035(9) Uiso 1 1 d . . . . .
O12 O 0.0252(3) 0.2641(2) 0.19424(18) 0.0223(3) Uani 1 1 d . . . . .
H5 H 0.027(5) 0.162(4) 0.221(4) 0.036(9) Uiso 1 1 d . . . . .
H6 H 0.008(6) 0.312(5) 0.112(4) 0.047(11) Uiso 1 1 d . . . . .
O13 O 0.5142(3) 0.5014(2) 0.22275(18) 0.0203(3) Uani 1 1 d . . . . .
H7 H 0.539(6) 0.540(5) 0.141(4) 0.047(11) Uiso 1 1 d . . . . .
H8 H 0.496(5) 0.573(4) 0.243(4) 0.031(9) Uiso 1 1 d . . . . .
O14 O 0.0041(4) 0.9543(2) 0.2792(2) 0.0311(4) Uani 1 1 d . . . . .
H9 H 0.097(9) 0.890(7) 0.290(6) 0.083(18) Uiso 1 1 d . . . . .
H10 H -0.065(7) 0.958(5) 0.224(5) 0.048(12) Uiso 1 1 d . . . . .

loop_
_atom_site_aniso_label
_atom_site_aniso_U_11
_atom_site_aniso_U_22
_atom_site_aniso_U_33
_atom_site_aniso_U_23
_atom_site_aniso_U_13
_atom_site_aniso_U_12
Er 0.01399(5) 0.01281(5) 0.01213(5) -0.00557(3) -0.00060(3) -0.00224(3)
N1 0.0191(8) 0.0169(8) 0.0169(8) -0.0075(6) -0.0018(6) -0.0044(6)
O1 0.0210(7) 0.0250(8) 0.0237(8) -0.0142(7) -0.0063(6) 0.0052(6)
O2 0.0226(7) 0.0210(7) 0.0233(8) -0.0123(6) 0.0006(6) -0.0015(6)
O3 0.0363(10) 0.0363(10) 0.0263(9) -0.0174(8) -0.0146(7) -0.0005(8)
N2 0.0237(9) 0.0227(9) 0.0214(9) -0.0119(8) 0.0037(7) -0.0033(7)
O4 0.0327(9) 0.0255(8) 0.0180(7) -0.0084(6) 0.0015(7) 0.0025(7)
O5 0.0299(8) 0.0182(7) 0.0208(7) -0.0082(6) 0.0041(6) -0.0031(6)
O6 0.0456(11) 0.0366(10) 0.0328(10) -0.0209(9) 0.0131(9) 0.0031(9)
N3 0.0218(8) 0.0173(8) 0.0231(9) -0.0098(7) -0.0027(7) -0.0016(7)
O7 0.0343(9) 0.0153(7) 0.0198(7) -0.0085(6) -0.0081(6) -0.0001(6)
O8 0.0259(8) 0.0235(8) 0.0219(8) -0.0127(6) -0.0048(6) -0.0028(6)
O9 0.0459(12) 0.0183(8) 0.0387(11) -0.0106(8) -0.0143(9) 0.0103(8)
O10 0.0155(7) 0.0266(8) 0.0302(9) -0.0190(7) 0.0014(6) -0.0035(6)
O11 0.0256(8) 0.0155(7) 0.0188(8) -0.0036(6) 0.0019(6) -0.0021(6)
O12 0.0336(9) 0.0186(7) 0.0170(7) -0.0073(6) -0.0042(6) -0.0090(6)
O13 0.0235(8) 0.0196(7) 0.0184(8) -0.0084(6) 0.0021(6) -0.0061(6)
O14 0.0485(12) 0.0194(8) 0.0252(9) -0.0116(7) -0.0004(9) -0.0029(8)

loop_
_atom_type_symbol
_atom_type_description
_atom_type_scat_dispersion_real
_atom_type_scat_dispersion_imag
_atom_type_scat_source
Er Er -0.2586 4.9576 'International Tables Vol C Tables 4.2.6.8 and 6.1.1.4'
N N 0.0061 0.0033 'International Tables Vol C Tables 4.2.6.8 and 6.1.1.4'
O O 0.0106 0.0060 'International Tables Vol C Tables 4.2.6.8 and 6.1.1.4'
H H 0.0000 0.0000 'International Tables Vol C Tables 4.2.6.8 and 6.1.1.4'

loop_
_geom_angle_atom_site_label_1
_geom_angle_atom_site_label_2
_geom_angle_atom_site_label_3
_geom_angle
_geom_angle_site_symmetry_1
_geom_angle_site_symmetry_3
O12 Er O11 73.28(6) . .
O12 Er O10 72.61(6) . .
O11 Er O10 71.38(6) . .
O12 Er O7 71.94(6) . .
O11 Er O7 140.05(6) . .
O10 Er O7 79.96(6) . .
O12 Er O13 139.14(6) . .
O11 Er O13 137.95(6) . .
O10 Er O13 133.56(6) . .
O7 Er O13 81.98(6) . .
O12 Er O4 81.16(6) . .
O11 Er O4 71.81(6) . .
O10 Er O4 139.49(6) . .
O7 Er O4 120.65(6) . .
O13 Er O4 86.06(6) . .
O12 Er O1 142.58(6) . .
O11 Er O1 80.80(6) . .
O10 Er O1 73.80(6) . .
O7 Er O1 117.50(5) . .
O13 Er O1 77.48(6) . .
O4 Er O1 115.95(6) . .
O12 Er O5 72.68(6) . .
O11 Er O5 116.90(6) . .
O10 Er O5 139.46(6) . .
O7 Er O5 69.88(6) . .
O13 Er O5 69.00(6) . .
O4 Er O5 51.68(5) . .
O1 Er O5 144.45(6) . .
O12 Er O8 113.79(6) . .
O11 Er O8 132.70(6) . .
O10 Er O8 67.41(6) . .
O7 Er O8 51.15(5) . .
O13 Er O8 67.91(6) . .
O4 Er O8 153.06(6) . .
O1 Er O8 66.42(5) . .
O5 Er O8 109.40(5) . .
O12 Er O2 136.45(6) . .
O11 Er O2 69.68(6) . .
O10 Er O2 114.70(6) . .
O7 Er O2 149.75(6) . .
O13 Er O2 68.74(5) . .
O4 Er O2 66.24(6) . .
O1 Er O2 49.99(5) . .
O5 Er O2 104.79(5) . .
O8 Er O2 108.00(5) . .
O12 Er N2 75.46(6) . .
O11 Er N2 94.20(6) . .
O10 Er N2 147.56(6) . .
O7 Er N2 95.54(6) . .
O13 Er N2 76.43(6) . .
O4 Er N2 25.57(5) . .
O1 Er N2 133.92(5) . .
O5 Er N2 26.11(5) . .
O8 Er N2 133.10(6) . .
O2 Er N2 85.14(5) . .
O12 Er N3 92.29(6) . .
O11 Er N3 141.90(6) . .
O10 Er N3 70.67(6) . .
O7 Er N3 25.69(5) . .
O13 Er N3 74.64(6) . .
O4 Er N3 141.96(6) . .
O1 Er N3 91.81(5) . .
O5 Er N3 90.52(5) . .
O8 Er N3 25.52(5) . .
O2 Er N3 131.17(5) . .
N2 Er N3 116.54(6) . .
O12 Er N1 146.07(6) . .
O11 Er N1 72.91(6) . .
O10 Er N1 93.89(6) . .
O7 Er N1 137.60(5) . .
O13 Er N1 72.22(5) . .
O4 Er N1 91.02(6) . .
O1 Er N1 24.99(5) . .
O5 Er N1 126.64(5) . .
O8 Er N1 87.58(5) . .
O2 Er N1 25.02(5) . .
N2 Er N1 109.82(5) . .
N3 Er N1 112.87(5) . .
O3 N1 O2 122.66(19) . .
O3 N1 O1 121.91(19) . .
O2 N1 O1 115.43(17) . .
O3 N1 Er 175.63(16) . .
O2 N1 Er 61.18(10) . .
O1 N1 Er 54.34(10) . .
N1 O1 O2 32.03(10) . .
N1 O1 O3 28.37(10) . .
O2 O1 O3 60.40(8) . .
N1 O1 Er 100.67(12) . .
O2 O1 Er 68.70(6) . .
O3 O1 Er 129.00(9) . .
N1 O1 O8 142.28(14) . .
O2 O1 O8 117.00(9) . .
O3 O1 O8 152.44(11) . .
Er O1 O8 58.76(5) . .
N1 O1 O10 125.83(13) . 2_566
O2 O1 O10 155.87(9) . 2_566
O3 O1 O10 98.09(9) . 2_566
Er O1 O10 132.38(7) . 2_566
O8 O1 O10 76.40(7) . 2_566
N1 O1 O10 136.40(14) . .
O2 O1 O10 111.60(9) . .
O3 O1 O10 149.46(10) . .
Er O1 O10 51.68(5) . .
O8 O1 O10 58.04(6) . .
O10 O1 O10 92.48(7) 2_566 .
N1 O1 O13 85.17(12) . .
O2 O1 O13 63.56(7) . .
O3 O1 O13 104.80(9) . .
Er O1 O13 50.79(5) . .
O8 O1 O13 57.17(6) . .
O10 O1 O13 117.37(8) 2_566 .
O10 O1 O13 95.39(7) . .
N1 O1 O11 82.14(12) . .
O2 O1 O11 62.16(7) . .
O3 O1 O11 101.52(8) . .
Er O1 O11 47.97(4) . .
O8 O1 O11 100.00(7) . .
O10 O1 O11 138.52(8) 2_566 .
O10 O1 O11 54.26(6) . .
O13 O1 O11 92.35(6) . .
N1 O2 O1 32.54(10) . .
N1 O2 O3 28.23(10) . .
O1 O2 O3 60.77(8) . .
N1 O2 Er 93.79(12) . .
O1 O2 Er 61.31(6) . .
O3 O2 Er 121.99(8) . .
N1 O2 O4 146.54(14) . .
O1 O2 O4 114.72(9) . .
O3 O2 O4 170.73(10) . .
Er O2 O4 53.70(5) . .
N1 O2 O11 94.72(12) . .
O1 O2 O11 75.86(8) . .
O3 O2 O11 110.76(9) . .
Er O2 O11 50.70(4) . .
O4 O2 O11 59.99(6) . .
N1 O2 O13 94.98(12) . .
O1 O2 O13 73.99(7) . .
O3 O2 O13 112.18(9) . .
Er O2 O13 52.56(5) . .
O4 O2 O13 72.43(7) . .
O11 O2 O13 103.04(7) . .
N1 O2 O11 134.98(13) . 2_656
O1 O2 O11 155.93(10) . 2_656
O3 O2 O11 110.30(9) . 2_656
Er O2 O11 121.19(7) . 2_656
O4 O2 O11 70.35(6) . 2_656
O11 O2 O11 88.27(7) . 2_656
O13 O2 O11 128.07(8) . 2_656
N1 O2 O10 93.60(12) . 1_655
O1 O2 O10 104.02(8) . 1_655
O3 O2 O10 83.21(8) . 1_655
Er O2 O10 113.64(7) . 1_655
O4 O2 O10 106.00(7) . 1_655
O11 O2 O10 162.72(8) . 1_655
O13 O2 O10 61.11(6) . 1_655
O11 O2 O10 96.49(7) 2_656 1_655
N1 O3 O2 29.12(11) . .
N1 O3 O1 29.72(11) . .
O2 O3 O1 58.84(7) . .
N1 O3 O13 123.16(15) . 2_666
O2 O3 O13 146.11(10) . 2_666
O1 O3 O13 96.45(8) . 2_666
N1 O3 O8 133.36(16) . 2_666
O2 O3 O8 121.41(10) . 2_666
O1 O3 O8 132.09(10) . 2_666
O13 O3 O8 56.19(6) 2_666 2_666
N1 O3 O14 114.04(15) . 2_666
O2 O3 O14 85.17(9) . 2_666
O1 O3 O14 143.24(10) . 2_666
O13 O3 O14 112.29(8) 2_666 2_666
O8 O3 O14 59.00(6) 2_666 2_666
O6 N2 O4 123.3(2) . .
O6 N2 O5 121.9(2) . .
O4 N2 O5 114.75(18) . .
O6 N2 Er 178.68(18) . .
O4 N2 Er 55.55(11) . .
O5 N2 Er 59.20(10) . .
N2 O4 O5 32.82(11) . .
N2 O4 O6 27.60(11) . .
O5 O4 O6 60.41(8) . .
N2 O4 Er 98.88(13) . .
O5 O4 Er 66.06(6) . .
O6 O4 Er 126.47(9) . .
N2 O4 O2 132.90(15) . .
O5 O4 O2 110.76(9) . .
O6 O4 O2 141.62(12) . .
Er O4 O2 60.06(5) . .
N2 O4 O11 140.65(15) . .
O5 O4 O11 112.56(9) . .
O6 O4 O11 156.41(12) . .
Er O4 O11 52.66(5) . .
O2 O4 O11 61.43(6) . .
N2 O4 O12 84.77(13) . .
O5 O4 O12 63.35(7) . .
O6 O4 O12 104.09(9) . .
Er O4 O12 48.15(4) . .
O2 O4 O12 103.20(7) . .
O11 O4 O12 56.23(6) . .
N2 O5 O4 32.43(11) . .
N2 O5 O6 28.11(11) . .
O4 O5 O6 60.53(8) . .
N2 O5 Er 94.69(12) . .
O4 O5 Er 62.26(6) . .
O6 O5 Er 122.79(9) . .
N2 O5 O13 109.94(13) . 2_665
O4 O5 O13 142.31(9) . 2_665
O6 O5 O13 81.84(8) . 2_665
Er O5 O13 155.24(8) . 2_665
N2 O5 O13 102.65(13) . .
O4 O5 O13 82.96(8) . .
O6 O5 O13 117.15(10) . .
Er O5 O13 54.12(5) . .
O13 O5 O13 115.26(7) 2_665 .
N2 O5 O7 146.53(14) . .
O4 O5 O7 114.88(9) . .
O6 O5 O7 170.43(11) . .
Er O5 O7 53.45(5) . .
O13 O5 O7 102.66(7) 2_665 .
O13 O5 O7 68.83(6) . .
N2 O5 O12 94.68(13) . .
O4 O5 O12 74.64(8) . .
O6 O5 O12 111.83(10) . .
Er O5 O12 50.93(5) . .
O13 O5 O12 126.37(8) 2_665 .
O13 O5 O12 103.88(7) . .
O7 O5 O12 58.68(6) . .
N2 O5 O5 121.52(16) . 2_665
O4 O5 O5 128.54(12) . 2_665
O6 O5 O5 107.14(11) . 2_665
Er O5 O5 107.36(8) . 2_665
O13 O5 O5 57.78(6) 2_665 2_665
O13 O5 O5 57.48(7) . 2_665
O7 O5 O5 82.33(8) . 2_665
O12 O5 O5 141.01(10) . 2_665
N2 O6 O5 29.97(12) . .
N2 O6 O4 29.08(12) . .
O5 O6 O4 59.05(8) . .
N2 O6 O14 99.34(16) . 1_645
O5 O6 O14 122.74(10) . 1_645
O4 O6 O14 75.33(9) . 1_645
N2 O6 O9 137.22(19) . 2_665
O5 O6 O9 124.32(11) . 2_665
O4 O6 O9 134.83(12) . 2_665
O14 O6 O9 67.31(7) 1_645 2_665
N2 O6 O9 141.40(17) . 1_645
O5 O6 O9 169.10(12) . 1_645
O4 O6 O9 112.80(10) . 1_645
O14 O6 O9 57.20(6) 1_645 1_645
O9 O6 O9 66.42(8) 2_665 1_645
O9 N3 O8 123.2(2) . .
O9 N3 O7 121.4(2) . .
O8 N3 O7 115.43(18) . .
O9 N3 Er 173.83(17) . .
O8 N3 Er 61.39(11) . .
O7 N3 Er 54.25(10) . .
N3 O7 O8 31.92(10) . .
N3 O7 O9 28.39(11) . .
O8 O7 O9 60.31(8) . .
N3 O7 Er 100.06(12) . .
O8 O7 Er 68.28(6) . .
O9 O7 Er 128.31(10) . .
N3 O7 O12 109.45(13) . 2_565
O8 O7 O12 139.41(9) . 2_565
O9 O7 O12 82.17(8) . 2_565
Er O7 O12 148.35(8) . 2_565
N3 O7 O12 135.50(15) . .
O8 O7 O12 111.95(9) . .
O9 O7 O12 146.76(12) . .
Er O7 O12 52.81(5) . .
O12 O7 O12 107.96(7) 2_565 .
N3 O7 O5 137.77(14) . .
O8 O7 O5 112.22(9) . .
O9 O7 O5 151.17(12) . .
Er O7 O5 56.67(5) . .
O12 O7 O5 92.80(7) 2_565 .
O12 O7 O5 61.66(6) . .
N3 O7 O10 78.98(12) . .
O8 O7 O10 60.42(7) . .
O9 O7 O10 97.51(10) . .
Er O7 O10 49.41(4) . .
O12 O7 O10 146.83(8) 2_565 .
O12 O7 O10 56.53(6) . .
O5 O7 O10 101.84(7) . .
N3 O7 O13 82.66(12) . .
O8 O7 O13 59.67(7) . .
O9 O7 O13 104.10(9) . .
Er O7 O13 49.22(4) . .
O12 O7 O13 122.69(8) 2_565 .
O12 O7 O13 96.75(7) . .
O5 O7 O13 55.25(6) . .
O10 O7 O13 89.75(6) . .
N3 O8 O7 32.65(11) . .
N3 O8 O9 27.85(11) . .
O7 O8 O9 60.50(8) . .
N3 O8 Er 93.09(12) . .
O7 O8 Er 60.57(6) . .
O9 O8 Er 120.83(9) . .
N3 O8 O10 93.66(13) . .
O7 O8 O10 76.52(8) . .
O9 O8 O10 107.79(10) . .
Er O8 O10 52.76(5) . .
N3 O8 O1 147.38(14) . .
O7 O8 O1 115.31(9) . .
O9 O8 O1 171.37(11) . .
Er O8 O1 54.82(5) . .
O10 O8 O1 63.57(7) . .
N3 O8 O13 100.48(13) . .
O7 O8 O13 78.57(8) . .
O9 O8 O13 117.66(10) . .
Er O8 O13 53.57(5) . .
O10 O8 O13 105.36(7) . .
O1 O8 O13 66.83(6) . .
N3 O8 O3 127.08(14) . 2_666
O7 O8 O3 131.25(10) . 2_666
O9 O8 O3 113.64(10) . 2_666
Er O8 O3 108.16(7) . 2_666
O10 O8 O3 137.86(8) . 2_666
O1 O8 O3 74.90(7) . 2_666
O13 O8 O3 61.53(6) . 2_666
N3 O8 O14 97.54(13) . .
O7 O8 O14 129.76(9) . .
O9 O8 O14 69.99(8) . .
Er O8 O14 168.81(8) . .
O10 O8 O14 129.50(8) . .
O1 O8 O14 114.89(8) . .
O13 O8 O14 120.46(8) . .
O3 O8 O14 62.37(7) 2_666 .
N3 O9 O8 28.97(12) . .
N3 O9 O7 30.21(12) . .
O8 O9 O7 59.18(8) . .
N3 O9 O14 96.26(15) . .
O8 O9 O14 67.59(8) . .
O7 O9 O14 126.09(10) . .
N3 O9 O6 77.06(15) . 2_665
O8 O9 O6 82.55(9) . 2_665
O7 O9 O6 74.74(9) . 2_665
O14 O9 O6 91.27(9) . 2_665
N3 O9 O6 153.38(17) . 1_465
O8 O9 O6 125.25(10) . 1_465
O7 O9 O6 170.29(12) . 1_465
O14 O9 O6 60.47(7) . 1_465
O6 O9 O6 113.58(8) 2_665 1_465
Er O10 O8 59.83(5) . .
Er O10 O11 53.87(5) . .
O8 O10 O11 110.05(7) . .
Er O10 O12 53.19(5) . .
O8 O10 O12 96.08(7) . .
O11 O10 O12 60.61(6) . .
Er O10 O1 130.29(8) . 2_566
O8 O10 O1 73.64(7) . 2_566
O11 O10 O1 143.40(9) . 2_566
O12 O10 O1 155.71(9) . 2_566
Er O10 O1 54.53(5) . .
O8 O10 O1 58.39(6) . .
O11 O10 O1 66.84(6) . .
O12 O10 O1 106.06(7) . .
O1 O10 O1 87.52(7) 2_566 .
Er O10 O13 122.47(8) . 1_455
O8 O10 O13 103.68(7) . 1_455
O11 O10 O13 128.26(8) . 1_455
O12 O10 O13 78.12(7) . 1_455
O1 O10 O13 82.98(6) 2_566 1_455
O1 O10 O13 161.63(8) . 1_455
Er O10 O2 136.11(8) . 1_455
O8 O10 O2 158.10(8) . 1_455
O11 O10 O2 90.90(7) . 1_455
O12 O10 O2 88.58(7) . 1_455
O1 O10 O2 93.54(7) 2_566 1_455
O1 O10 O2 140.39(8) . 1_455
O13 O10 O2 56.30(5) 1_455 1_455
Er O10 O7 50.63(5) . .
O8 O10 O7 43.06(5) . .
O11 O10 O7 100.15(7) . .
O12 O10 O7 56.64(6) . .
O1 O10 O7 104.95(7) 2_566 .
O1 O10 O7 88.38(7) . .
O13 O10 O7 78.99(6) 1_455 .
O2 O10 O7 128.99(8) 1_455 .
Er O10 H1 128(3) . .
O8 O10 H1 72(3) . .
O11 O10 H1 143(3) . .
O12 O10 H1 155(3) . .
O1 O10 H1 2(3) 2_566 .
O1 O10 H1 86(3) . .
O13 O10 H1 84(3) 1_455 .
O2 O10 H1 96(3) 1_455 .
O7 O10 H1 103(3) . .
Er O10 H2 114(3) . .
O8 O10 H2 116(3) . .
O11 O10 H2 109(3) . .
O12 O10 H2 64(3) . .
O1 O10 H2 101(3) 2_566 .
O1 O10 H2 169(3) . .
O13 O10 H2 19(3) 1_455 .
O2 O10 H2 48(3) 1_455 .
O7 O10 H2 82(3) . .
H1 O10 H2 102(4) . .
Er O11 O14 125.95(8) . 2_566
Er O11 O10 54.76(5) . .
O14 O11 O10 79.35(8) 2_566 .
Er O11 O12 53.29(5) . .
O14 O11 O12 128.28(9) 2_566 .
O10 O11 O12 60.38(6) . .
Er O11 O4 55.53(5) . .
O14 O11 O4 163.28(10) 2_566 .
O10 O11 O4 108.45(7) . .
O12 O11 O4 67.37(7) . .
Er O11 O2 59.62(5) . .
O14 O11 O2 106.45(9) 2_566 .
O10 O11 O2 97.32(7) . .
O12 O11 O2 109.44(7) . .
O4 O11 O2 58.58(6) . .
Er O11 O2 127.87(8) . 2_656
O14 O11 O2 102.52(7) 2_566 2_656
O10 O11 O2 169.86(9) . 2_656
O12 O11 O2 112.20(8) . 2_656
O4 O11 O2 72.50(7) . 2_656
O2 O11 O2 91.73(7) . 2_656
Er O11 O1 51.23(5) . .
O14 O11 O1 82.65(7) 2_566 .
O10 O11 O1 58.90(6) . .
O12 O11 O1 100.44(7) . .
O4 O11 O1 88.84(7) . .
O2 O11 O1 41.97(5) . .
O2 O11 O1 131.09(8) 2_656 .
Er O11 O4 126.13(8) . 2_656
O14 O11 O4 67.30(7) 2_566 2_656
O10 O11 O4 135.27(8) . 2_656
O12 O11 O4 163.16(8) . 2_656
O4 O11 O4 98.04(7) . 2_656
O2 O11 O4 66.54(6) . 2_656
O2 O11 O4 53.12(5) 2_656 2_656
O1 O11 O4 87.12(6) . 2_656
Er O11 H3 124(3) . .
O14 O11 H3 2(3) 2_566 .
O10 O11 H3 78(2) . .
O12 O11 H3 127(3) . .
O4 O11 H3 164(3) . .
O2 O11 H3 106(3) . .
O2 O11 H3 104(3) 2_656 .
O1 O11 H3 81(3) . .
O4 O11 H3 69(2) 2_656 .
Er O11 H4 123(2) . .
O14 O11 H4 108(2) 2_566 .
O10 O11 H4 168(2) . .
O12 O11 H4 108(2) . .
O4 O11 H4 68(2) . .
O2 O11 H4 91(2) . .
O2 O11 H4 5(2) 2_656 .
O1 O11 H4 131(2) . .
O4 O11 H4 57(2) 2_656 .
H3 O11 H4 110(3) . .
Er O12 O14 125.18(9) . 1_545
Er O12 O7 120.66(8) . 2_565
O14 O12 O7 106.08(8) 1_545 2_565
Er O12 O10 54.20(5) . .
O14 O12 O10 116.02(8) 1_545 .
O7 O12 O10 127.87(8) 2_565 .
Er O12 O7 55.25(5) . .
O14 O12 O7 176.97(10) 1_545 .
O7 O12 O7 72.04(7) 2_565 .
O10 O12 O7 66.84(6) . .
Er O12 O11 53.43(5) . .
O14 O12 O11 75.03(7) 1_545 .
O7 O12 O11 168.34(9) 2_565 .
O10 O12 O11 59.02(6) . .
O7 O12 O11 106.30(7) . .
Er O12 O5 56.39(5) . .
O14 O12 O5 117.74(9) 1_545 .
O7 O12 O5 75.44(7) 2_565 .
O10 O12 O5 107.81(7) . .
O7 O12 O5 59.66(6) . .
O11 O12 O5 93.66(7) . .
Er O12 O4 50.69(5) . .
O14 O12 O4 87.59(8) 1_545 .
O7 O12 O4 111.93(8) 2_565 .
O10 O12 O4 99.56(7) . .
O7 O12 O4 90.93(7) . .
O11 O12 O4 56.40(6) . .
O5 O12 O4 42.02(5) . .
Er O12 O9 131.95(8) . 2_565
O14 O12 O9 70.26(7) 1_545 2_565
O7 O12 O9 41.08(5) 2_565 2_565
O10 O12 O9 167.98(8) . 2_565
O7 O12 O9 107.13(7) . 2_565
O11 O12 O9 132.81(8) . 2_565
O5 O12 O9 75.91(7) . 2_565
O4 O12 O9 90.76(7) . 2_565
Er O12 H5 123(2) . .
O14 O12 H5 4(2) 1_545 .
O7 O12 H5 106(2) 2_565 .
O10 O12 H5 118(2) . .
O7 O12 H5 174(2) . .
O11 O12 H5 74(2) . .
O5 O12 H5 114(2) . .
O4 O12 H5 84(2) . .
O9 O12 H5 69(2) 2_565 .
Er O12 H6 116(3) . .
O14 O12 H6 110(3) 1_545 .
O7 O12 H6 5(3) 2_565 .
O10 O12 H6 126(3) . .
O7 O12 H6 68(3) . .
O11 O12 H6 165(3) . .
O5 O12 H6 71(3) . .
O4 O12 H6 109(3) . .
O9 O12 H6 43(3) 2_565 .
H5 O12 H6 110(4) . .
Er O13 O5 116.54(8) . 2_665
Er O13 O8 58.52(5) . .
O5 O13 O8 108.44(7) 2_665 .
Er O13 O5 56.87(5) . .
O5 O13 O5 64.73(7) 2_665 .
O8 O13 O5 95.75(7) . .
Er O13 O2 58.70(5) . .
O5 O13 O2 147.16(8) 2_665 .
O8 O13 O2 96.00(7) . .
O5 O13 O2 91.89(7) . .
Er O13 O3 113.08(8) . 2_666
O5 O13 O3 109.11(8) 2_665 2_666
O8 O13 O3 62.28(6) . 2_666
O5 O13 O3 155.09(8) . 2_666
O2 O13 O3 101.49(7) . 2_666
Er O13 O10 121.25(7) . 1_655
O5 O13 O10 110.88(7) 2_665 1_655
O8 O13 O10 132.30(8) . 1_655
O5 O13 O10 124.96(8) . 1_655
O2 O13 O10 62.59(6) . 1_655
O3 O13 O10 79.95(7) 2_666 1_655
Er O13 O1 51.73(5) . .
O5 O13 O1 163.16(8) 2_665 .
O8 O13 O1 56.00(6) . .
O5 O13 O1 107.73(7) . .
O2 O13 O1 42.45(5) . .
O3 O13 O1 70.96(7) 2_666 .
O10 O13 O1 85.85(6) 1_655 .
Er O13 O7 48.80(4) . .
O5 O13 O7 79.55(7) 2_665 .
O8 O13 O7 41.76(5) . .
O5 O13 O7 55.92(6) . .
O2 O13 O7 107.15(7) . .
O3 O13 O7 99.73(7) 2_666 .
O10 O13 O7 169.17(8) 1_655 .
O1 O13 O7 83.84(6) . .
Er O13 O6 110.87(7) . 2_665
O5 O13 O6 41.10(5) 2_665 2_665
O8 O13 O6 71.98(6) . 2_665
O5 O13 O6 86.63(7) . 2_665
O2 O13 O6 167.65(8) . 2_665
O3 O13 O6 75.80(6) 2_666 2_665
O10 O13 O6 127.66(8) 1_655 2_665
O1 O13 O6 126.72(7) . 2_665
O7 O13 O6 62.07(6) . 2_665
Er O13 H7 117(3) . .
O5 O13 H7 1(3) 2_665 .
O8 O13 H7 110(3) . .
O5 O13 H7 64(3) . .
O2 O13 H7 146(3) . .
O3 O13 H7 110(3) 2_666 .
O10 O13 H7 110(3) 1_655 .
O1 O13 H7 164(3) . .
O7 O13 H7 81(3) . .
O6 O13 H7 42(3) 2_665 .
Er O13 H8 116(3) . .
O5 O13 H8 103(2) 2_665 .
O8 O13 H8 62(3) . .
O5 O13 H8 151(2) . .
O2 O13 H8 108(2) . .
O3 O13 H8 7(2) 2_666 .
O10 O13 H8 84(2) 1_655 .
O1 O13 H8 77(3) . .
O7 O13 H8 97(2) . .
O6 O13 H8 69(2) 2_665 .
H7 O13 H8 104(4) . .
O12 O14 O11 99.46(8) 1_565 2_566
O12 O14 O8 155.19(10) 1_565 .
O11 O14 O8 104.93(8) 2_566 .
O12 O14 O9 124.26(9) 1_565 .
O11 O14 O9 123.08(10) 2_566 .
O8 O14 O9 42.42(5) . .
O12 O14 O3 108.55(10) 1_565 2_666
O11 O14 O3 110.07(9) 2_566 2_666
O8 O14 O3 58.63(6) . 2_666
O9 O14 O3 90.18(7) . 2_666
O12 O14 O6 75.70(8) 1_565 1_465
O11 O14 O6 102.33(9) 2_566 1_465
O8 O14 O6 103.04(8) . 1_465
O9 O14 O6 62.34(7) . 1_465
O3 O14 O6 145.80(9) 2_666 1_465
O12 O14 H9 123(4) 1_565 .
O11 O14 H9 110(4) 2_566 .
O8 O14 H9 44(4) . .
O9 O14 H9 78(4) . .
O3 O14 H9 15(4) 2_666 .
O6 O14 H9 138(4) 1_465 .
O12 O14 H10 104(3) 1_565 .
O11 O14 H10 112(3) 2_566 .
O8 O14 H10 71(3) . .
O9 O14 H10 31(3) . .
O3 O14 H10 120(3) 2_666 .
O6 O14 H10 32(3) 1_465 .
H9 O14 H10 109(5) . .

loop_
_geom_bond_atom_site_label_1
_geom_bond_atom_site_label_2
_geom_bond_distance
_geom_bond_site_symmetry_2
Er O12 2.3345(16) .
Er O11 2.3389(16) .
Er O10 2.3651(17) .
Er O7 2.4077(16) .
Er O13 2.4230(17) .
Er O4 2.4251(17) .
Er O1 2.4551(16) .
Er O5 2.5043(17) .
Er O8 2.5683(17) .
Er O2 2.6076(16) .
Er N2 2.906(2) .
Er N3 2.9212(19) .
Er N1 2.9696(18) .
N1 O3 1.224(2) .
N1 O2 1.259(2) .
N1 O1 1.277(2) .
O1 O2 2.144(2) .
O1 O3 2.186(2) .
O1 O8 2.753(2) .
O1 O10 2.839(2) 2_566
O1 O10 2.895(2) .
O1 O13 3.053(2) .
O1 O11 3.108(2) .
O2 O3 2.178(2) .
O2 O4 2.754(2) .
O2 O11 2.834(2) .
O2 O13 2.844(2) .
O2 O11 2.872(2) 2_656
O2 O10 3.035(2) 1_655
O3 O13 2.952(3) 2_666
O3 O8 2.973(3) 2_666
O3 O14 3.085(3) 2_666
N2 O6 1.210(3) .
N2 O4 1.269(3) .
N2 O5 1.283(3) .
O4 O5 2.150(2) .
O4 O6 2.182(3) .
O4 O11 2.795(3) .
O4 O12 3.097(3) .
O5 O6 2.180(2) .
O5 O13 2.782(2) 2_665
O5 O13 2.792(3) .
O5 O7 2.814(2) .
O5 O12 2.870(2) .
O5 O5 2.984(3) 2_665
O6 O14 3.140(3) 1_645
O6 O9 3.151(3) 2_665
O6 O9 3.196(3) 1_645
N3 O9 1.216(3) .
N3 O8 1.260(2) .
N3 O7 1.286(2) .
O7 O8 2.153(2) .
O7 O9 2.182(3) .
O7 O12 2.777(2) 2_565
O7 O12 2.786(2) .
O7 O10 3.067(3) .
O7 O13 3.169(2) .
O8 O9 2.178(2) .
O8 O10 2.743(2) .
O8 O13 2.790(2) .
O8 O3 2.973(3) 2_666
O8 O14 2.985(3) .
O9 O14 3.034(3) .
O9 O6 3.151(3) 2_665
O9 O6 3.196(3) 1_465
O10 O11 2.744(2) .
O10 O12 2.783(2) .
O10 O1 2.839(2) 2_566
O10 O13 2.993(2) 1_455
O10 O2 3.035(2) 1_455
O10 H1 0.83(4) .
O10 H2 0.75(4) .
O11 O14 2.735(3) 2_566
O11 O12 2.789(2) .
O11 O2 2.872(2) 2_656
O11 O4 3.243(2) 2_656
O11 H3 0.83(4) .
O11 H4 0.82(4) .
O12 O14 2.714(3) 1_545
O12 O7 2.777(2) 2_565
O12 O9 3.290(3) 2_565
O12 H5 0.88(4) .
O12 H6 0.78(4) .
O13 O5 2.782(2) 2_665
O13 O3 2.952(3) 2_666
O13 O10 2.993(2) 1_655
O13 O6 3.282(3) 2_665
O13 H7 0.79(4) .
O13 H8 0.78(4) .
O14 O12 2.714(3) 1_565
O14 O11 2.735(3) 2_566
O14 O3 3.085(3) 2_666
O14 O6 3.140(3) 1_465
O14 H9 0.73(6) .
O14 H10 0.75(5) .

loop_
_geom_hbond_atom_site_label_D
_geom_hbond_atom_site_label_H
_geom_hbond_atom_site_label_A
_geom_hbond_distance_DH
_geom_hbond_distance_HA
_geom_hbond_distance_DA
_geom_hbond_angle_DHA
_geom_hbond_site_symmetry_A
O10 H1 O1 0.83(4) 2.01(4) 2.839(2) 177(4) 2_566
O10 H2 O13 0.75(4) 2.30(4) 2.993(2) 154(4) 1_455
O10 H2 O2 0.75(4) 2.59(4) 3.035(2) 120(3) 1_455
O11 H3 O14 0.83(4) 1.91(4) 2.735(3) 177(4) 2_566
O11 H4 O2 0.82(4) 2.05(4) 2.872(2) 173(3) 2_656
O12 H5 O14 0.88(4) 1.84(4) 2.714(3) 175(3) 1_545
O12 H6 O7 0.78(4) 2.00(4) 2.777(2) 173(4) 2_565
O13 H7 O5 0.79(4) 1.99(4) 2.782(2) 178(4) 2_665
O13 H8 O3 0.78(4) 2.18(4) 2.952(3) 171(3) 2_666
O14 H9 O3 0.73(6) 2.38(6) 3.085(3) 160(6) 2_666
O14 H10 O9 0.75(5) 2.42(5) 3.034(3) 140(4) .
O14 H10 O6 0.75(5) 2.53(4) 3.140(3) 139(4) 1_465
